data_4108513
loop_
_publ_author_name
'Serge Phoenix'
'Maddi Sridhar Reddy'
'Pierre Deslongchamps'

_publ_section_title
;
 Total Synthesis of (+)-Cassaine via Transannular Diels-Alder Reaction
;
_journal_name_full 'Journal of the American Chemical Society'
_journal_page_first 13989
_journal_page_last 13995
_journal_paper_doi 10.1021/ja805097s
_journal_volume 130
_journal_year 2008
_chemical_formula_sum 'C22 H33 F3 O6 S'
_chemical_formula_weight 482.54
_chemical_name_systematic
; 
 ? 
;
_space_group_IT_number 19
_symmetry_cell_setting orthorhombic
_symmetry_space_group_name_Hall 'P 2ac 2ab'
_symmetry_space_group_name_H-M 'P 21 21 21'
_atom_sites_solution_hydrogens geom
_atom_sites_solution_primary direct
_atom_sites_solution_secondary difmap
_audit_creation_method SHELXL-97
_cell_angle_alpha 90.00
_cell_angle_beta 90.00
_cell_angle_gamma 90.00
_cell_formula_units_Z 4
_cell_length_a 11.5849(10)
_cell_length_b 12.3370(11)
_cell_length_c 16.4652(15)
_cell_measurement_temperature 198(2)
_cell_volume 2353.3(4)
_computing_cell_refinement 'Bruker XSCANS'
_computing_data_collection 'Bruker XSCANS'
_computing_data_reduction 'Bruker SHELXTL'
_computing_molecular_graphics 'Bruker SHELXTL'
_computing_publication_material 'Bruker SHELXTL'
_computing_structure_refinement 'SHELXL-97 (Sheldrick, 1997)'
_computing_structure_solution 'SHELXS-97 (Sheldrick, 1990)'
_diffrn_ambient_temperature 198(2)
_diffrn_measured_fraction_theta_full 0.990
_diffrn_measured_fraction_theta_max 0.990
_diffrn_measurement_device_type 'Bruker P4'
_diffrn_measurement_method '\w scans'
_diffrn_radiation_monochromator graphite
_diffrn_radiation_source 'fine-focus sealed tube'
_diffrn_radiation_type MoK\a
_diffrn_radiation_wavelength 0.71073
_diffrn_reflns_av_R_equivalents 0.0240
_diffrn_reflns_av_sigmaI/netI 0.0228
_diffrn_reflns_limit_h_max 14
_diffrn_reflns_limit_h_min -15
_diffrn_reflns_limit_k_max 15
_diffrn_reflns_limit_k_min -15
_diffrn_reflns_limit_l_max 18
_diffrn_reflns_limit_l_min -20
_diffrn_reflns_number 16326
_diffrn_reflns_theta_full 27.50
_diffrn_reflns_theta_max 27.50
_diffrn_reflns_theta_min 2.06
_exptl_absorpt_coefficient_mu 0.196
_exptl_absorpt_correction_type none
_exptl_crystal_colour Colourless
_exptl_crystal_density_diffrn 1.362
_exptl_crystal_description Parallelepip
_exptl_crystal_F_000 1024
_exptl_crystal_size_max 0.275
_exptl_crystal_size_mid 0.3
_exptl_crystal_size_min 0.6
_refine_diff_density_max 0.353
_refine_diff_density_min -0.120
_refine_diff_density_rms 0.040
_refine_ls_abs_structure_details 'Flack H D (1983), Acta Cryst. A39, 876-881'
_refine_ls_abs_structure_Flack -0.02(5)
_refine_ls_extinction_method none
_refine_ls_goodness_of_fit_ref 1.044
_refine_ls_hydrogen_treatment mixed
_refine_ls_matrix_type full
_refine_ls_number_parameters 421
_refine_ls_number_reflns 5243
_refine_ls_number_restraints 0
_refine_ls_restrained_S_all 1.044
_refine_ls_R_factor_all 0.0375
_refine_ls_R_factor_gt 0.0321
_refine_ls_shift/su_max 0.001
_refine_ls_shift/su_mean 0.000
_refine_ls_structure_factor_coef Fsqd
_refine_ls_weighting_details 'calc w=1/[\s^2^(Fo^2^)+(0.0548P)^2^+0.1261P] where P=(Fo^2^+2Fc^2^)/3'
_refine_ls_weighting_scheme calc
_refine_ls_wR_factor_gt 0.0830
_refine_ls_wR_factor_ref 0.0868
_reflns_number_gt 4754
_reflns_number_total 5243
_reflns_threshold_expression >2sigma(I)
_cod_data_source_file ja805097s_si_002.cif
_cod_data_source_block pd
_cod_database_code 4108513

loop_
_symmetry_equiv_pos_as_xyz
'x, y, z'
'-x+1/2, -y, z+1/2'
'-x, y+1/2, -z+1/2'
'x+1/2, -y+1/2, -z'

loop_
_atom_site_label
_atom_site_type_symbol
_atom_site_fract_x
_atom_site_fract_y
_atom_site_fract_z
_atom_site_U_iso_or_equiv
_atom_site_adp_type
_atom_site_occupancy
_atom_site_symmetry_multiplicity
_atom_site_calc_flag
C9 C 0.92607(13) 0.24910(11) 0.41268(9) 0.0364(3) Uani 1 1 d
C1 C 0.90133(15) 0.40839(13) 0.50533(11) 0.0431(4) Uani 1 1 d
C2 C 0.91277(17) 0.45609(14) 0.58977(12) 0.0484(4) Uani 1 1 d
C3 C 0.86960(14) 0.37506(12) 0.65203(10) 0.0411(3) Uani 1 1 d
C4 C 0.93860(13) 0.26835(13) 0.65269(9) 0.0397(3) Uani 1 1 d
C5 C 0.93981(12) 0.22272(11) 0.56404(9) 0.0339(3) Uani 1 1 d
C6 C 1.01425(13) 0.12052(12) 0.55493(10) 0.0394(3) Uani 1 1 d
C7 C 1.02463(13) 0.08408(12) 0.46746(10) 0.0390(3) Uani 1 1 d
C8 C 0.92671(12) 0.12225(11) 0.41348(9) 0.0340(3) Uani 1 1 d
C10 C 0.96904(12) 0.30229(12) 0.49346(10) 0.0371(3) Uani 1 1 d
C11 C 0.98791(19) 0.28847(14) 0.33607(11) 0.0498(4) Uani 1 1 d
C12 C 0.9199(2) 0.25583(16) 0.26059(12) 0.0563(5) Uani 1 1 d
C13 C 0.87528(14) 0.14165(12) 0.26570(9) 0.0390(3) Uani 1 1 d
C14 C 0.92994(14) 0.06930(12) 0.32878(10) 0.0396(3) Uani 1 1 d
O15 O 0.87426(11) 0.42228(10) 0.73217(8) 0.0514(3) Uani 1 1 d
C16 C 0.7736(2) 0.47938(16) 0.75433(13) 0.0594(5) Uani 1 1 d
O17 O 0.68772(12) 0.41207(14) 0.78509(9) 0.0667(4) Uani 1 1 d
C18 C 0.7169(3) 0.3661(3) 0.86113(16) 0.0804(7) Uani 1 1 d
C19 C 0.87428(18) 0.18593(15) 0.70613(11) 0.0488(4) Uani 1 1 d
C20 C 1.05788(17) 0.28722(19) 0.69068(14) 0.0563(5) Uani 1 1 d
O21 O 1.10567(10) 0.03061(10) 0.44343(8) 0.0517(3) Uani 1 1 d
C22 C 1.09941(14) 0.32726(16) 0.48878(13) 0.0485(4) Uani 1 1 d
C23 C 0.79449(14) 0.10700(13) 0.21626(10) 0.0412(3) Uani 1 1 d
O24 O 0.74462(10) 0.18371(9) 0.16062(7) 0.0458(3) Uani 1 1 d
S25 S 0.72517(4) 0.15250(3) 0.07005(3) 0.04565(11) Uani 1 1 d
O26 O 0.71387(13) 0.03882(11) 0.06080(9) 0.0626(3) Uani 1 1 d
O27 O 0.64443(13) 0.22620(14) 0.03808(9) 0.0679(4) Uani 1 1 d
C28 C 0.86553(16) 0.18860(13) 0.02644(10) 0.0460(4) Uani 1 1 d
F29 F 0.94816(9) 0.13454(10) 0.06339(7) 0.0608(3) Uani 1 1 d
F30 F 0.88431(12) 0.29234(9) 0.03337(8) 0.0697(3) Uani 1 1 d
F31 F 0.86562(12) 0.16172(11) -0.05150(7) 0.0689(3) Uani 1 1 d
C32 C 0.87874(19) -0.04453(13) 0.33332(11) 0.0488(4) Uani 1 1 d
H1A H 0.9271(19) 0.4592(17) 0.4649(13) 0.059(6) Uiso 1 1 d
H1B H 0.8203(18) 0.3944(14) 0.4951(11) 0.043(5) Uiso 1 1 d
H2A H 0.9909(18) 0.4769(14) 0.6005(11) 0.041(5) Uiso 1 1 d
H2B H 0.8711(18) 0.5208(16) 0.5926(12) 0.048(5) Uiso 1 1 d
H3 H 0.7896(17) 0.3551(14) 0.6401(11) 0.039(4) Uiso 1 1 d
H5 H 0.8620(15) 0.2005(12) 0.5562(9) 0.029(4) Uiso 1 1 d
H6A H 1.092(2) 0.1373(17) 0.5728(13) 0.058(6) Uiso 1 1 d
H6B H 0.9819(18) 0.0598(16) 0.5851(12) 0.049(5) Uiso 1 1 d
H8 H 0.8572(15) 0.1001(12) 0.4412(10) 0.030(4) Uiso 1 1 d
H9 H 0.8455(16) 0.2713(13) 0.4076(10) 0.033(4) Uiso 1 1 d
H11A H 1.062(2) 0.2626(17) 0.3331(12) 0.051(5) Uiso 1 1 d
H11B H 1.0000(19) 0.3619(17) 0.3365(12) 0.051(5) Uiso 1 1 d
H12A H 0.965(2) 0.268(2) 0.2123(16) 0.081(8) Uiso 1 1 d
H12B H 0.859(3) 0.309(2) 0.2533(17) 0.084(8) Uiso 1 1 d
H14 H 1.010(2) 0.0687(15) 0.3173(13) 0.053(5) Uiso 1 1 d
H16A H 0.8003(19) 0.5265(17) 0.7961(14) 0.060(6) Uiso 1 1 d
H16B H 0.7433(19) 0.5138(17) 0.7059(14) 0.059(6) Uiso 1 1 d
H18A H 0.790(3) 0.334(2) 0.8598(17) 0.080(8) Uiso 1 1 d
H18B H 0.732(3) 0.428(3) 0.900(2) 0.119(11) Uiso 1 1 d
H18C H 0.657(4) 0.328(3) 0.886(2) 0.121(12) Uiso 1 1 d
H19A H 0.909(2) 0.1229(19) 0.7084(13) 0.056(6) Uiso 1 1 d
H19B H 0.797(2) 0.1713(17) 0.6819(14) 0.061(6) Uiso 1 1 d
H19C H 0.867(2) 0.2109(18) 0.7570(15) 0.063(6) Uiso 1 1 d
H20A H 1.096(3) 0.219(3) 0.694(2) 0.111(10) Uiso 1 1 d
H20B H 1.102(2) 0.343(2) 0.6652(14) 0.066(7) Uiso 1 1 d
H20C H 1.0482(18) 0.3118(16) 0.7451(15) 0.057(6) Uiso 1 1 d
H22A H 1.127(2) 0.3476(18) 0.5380(14) 0.059(6) Uiso 1 1 d
H22B H 1.147(2) 0.2656(19) 0.4759(13) 0.064(6) Uiso 1 1 d
H22C H 1.1167(18) 0.3758(16) 0.4439(13) 0.050(5) Uiso 1 1 d
H23 H 0.7584(19) 0.0348(16) 0.2141(12) 0.054(5) Uiso 1 1 d
H32A H 0.8869(19) -0.0867(18) 0.2828(14) 0.063(6) Uiso 1 1 d
H32B H 0.912(2) -0.0920(18) 0.3793(15) 0.062(6) Uiso 1 1 d
H32C H 0.795(2) -0.0315(18) 0.3487(14) 0.063(6) Uiso 1 1 d

loop_
_atom_site_aniso_label
_atom_site_aniso_U_11
_atom_site_aniso_U_22
_atom_site_aniso_U_33
_atom_site_aniso_U_23
_atom_site_aniso_U_13
_atom_site_aniso_U_12
C9 0.0297(7) 0.0353(7) 0.0443(8) 0.0061(6) 0.0016(6) -0.0037(6)
C1 0.0412(9) 0.0359(7) 0.0521(10) 0.0051(6) 0.0001(7) -0.0036(6)
C2 0.0493(10) 0.0368(7) 0.0591(10) -0.0036(7) -0.0037(8) -0.0038(7)
C3 0.0367(8) 0.0425(7) 0.0441(8) -0.0072(6) -0.0067(6) -0.0045(6)
C4 0.0320(7) 0.0436(7) 0.0433(8) -0.0033(6) -0.0079(6) -0.0027(6)
C5 0.0240(6) 0.0372(6) 0.0405(7) 0.0015(6) -0.0039(6) -0.0046(5)
C6 0.0289(7) 0.0417(7) 0.0476(9) 0.0055(6) -0.0041(6) 0.0021(6)
C7 0.0294(7) 0.0370(6) 0.0506(9) 0.0064(6) 0.0038(6) 0.0010(6)
C8 0.0292(7) 0.0343(6) 0.0386(7) 0.0036(5) 0.0058(5) -0.0008(5)
C10 0.0284(7) 0.0379(7) 0.0451(8) 0.0031(6) 0.0007(6) -0.0062(6)
C11 0.0564(11) 0.0459(9) 0.0469(9) 0.0084(7) 0.0057(8) -0.0156(8)
C12 0.0752(13) 0.0504(9) 0.0432(9) 0.0117(7) -0.0009(9) -0.0167(9)
C13 0.0380(8) 0.0414(7) 0.0374(7) 0.0007(6) 0.0123(6) 0.0011(6)
C14 0.0360(8) 0.0440(8) 0.0388(8) 0.0021(6) 0.0099(6) 0.0032(6)
O15 0.0480(7) 0.0558(6) 0.0502(7) -0.0148(5) -0.0090(5) -0.0021(6)
C16 0.0718(13) 0.0525(10) 0.0540(11) -0.0146(8) -0.0094(10) 0.0128(10)
O17 0.0497(8) 0.0889(10) 0.0613(8) -0.0104(7) -0.0035(6) 0.0142(7)
C18 0.0819(17) 0.0971(18) 0.0623(13) 0.0019(13) 0.0185(13) 0.0292(16)
C19 0.0591(11) 0.0484(9) 0.0388(9) 0.0003(7) -0.0005(8) -0.0020(8)
C20 0.0420(9) 0.0668(12) 0.0600(12) -0.0107(9) -0.0203(9) 0.0032(9)
O21 0.0382(6) 0.0550(6) 0.0618(8) 0.0014(6) 0.0048(5) 0.0136(5)
C22 0.0312(8) 0.0544(10) 0.0599(11) 0.0012(8) 0.0022(7) -0.0125(7)
C23 0.0388(8) 0.0420(7) 0.0427(8) 0.0014(6) 0.0079(6) 0.0053(6)
O24 0.0463(7) 0.0493(6) 0.0419(6) -0.0014(5) 0.0033(5) 0.0111(5)
S25 0.03642(19) 0.0550(2) 0.0455(2) -0.00287(17) -0.00257(16) 0.00161(17)
O26 0.0640(8) 0.0612(7) 0.0624(8) -0.0067(6) -0.0064(7) -0.0168(7)
O27 0.0478(7) 0.0942(10) 0.0616(8) 0.0034(7) -0.0080(6) 0.0185(7)
C28 0.0481(9) 0.0481(8) 0.0418(8) -0.0028(7) 0.0044(7) 0.0026(7)
F29 0.0402(5) 0.0791(7) 0.0631(7) 0.0022(6) 0.0043(5) 0.0117(5)
F30 0.0782(8) 0.0503(6) 0.0807(8) -0.0017(5) 0.0153(7) -0.0116(6)
F31 0.0742(8) 0.0889(8) 0.0435(6) -0.0088(5) 0.0088(5) 0.0047(7)
C32 0.0681(12) 0.0360(7) 0.0424(8) -0.0034(6) 0.0058(8) 0.0057(8)

loop_
_atom_type_symbol
_atom_type_description
_atom_type_scat_dispersion_real
_atom_type_scat_dispersion_imag
_atom_type_scat_source
C C 0.0033 0.0016 'International Tables Vol C Tables 4.2.6.8 and 6.1.1.4'
H H 0.0000 0.0000 'International Tables Vol C Tables 4.2.6.8 and 6.1.1.4'
O O 0.0106 0.0060 'International Tables Vol C Tables 4.2.6.8 and 6.1.1.4'
F F 0.0171 0.0103 'International Tables Vol C Tables 4.2.6.8 and 6.1.1.4'
S S 0.1246 0.1234 'International Tables Vol C Tables 4.2.6.8 and 6.1.1.4'

loop_
_geom_angle_atom_site_label_1
_geom_angle_atom_site_label_2
_geom_angle_atom_site_label_3
_geom_angle
C11 C9 C10 114.76(12)
C11 C9 C8 108.79(13)
C10 C9 C8 114.25(12)
C11 C9 H9 106.7(10)
C10 C9 H9 105.1(10)
C8 C9 H9 106.6(10)
C2 C1 C10 113.73(14)
C2 C1 H1A 110.8(13)
C10 C1 H1A 107.9(13)
C2 C1 H1B 108.3(11)
C10 C1 H1B 108.7(11)
H1A C1 H1B 107.3(17)
C1 C2 C3 109.59(13)
C1 C2 H2A 110.9(11)
C3 C2 H2A 111.3(11)
C1 C2 H2B 109.4(12)
C3 C2 H2B 111.1(12)
H2A C2 H2B 104.5(16)
O15 C3 C2 109.85(12)
O15 C3 C4 108.61(12)
C2 C3 C4 113.39(14)
O15 C3 H3 108.7(10)
C2 C3 H3 110.1(11)
C4 C3 H3 106.1(10)
C20 C4 C19 107.67(16)
C20 C4 C3 109.91(14)
C19 C4 C3 108.53(14)
C20 C4 C5 115.26(14)
C19 C4 C5 107.48(13)
C3 C4 C5 107.80(12)
C6 C5 C10 108.81(12)
C6 C5 C4 113.07(12)
C10 C5 C4 118.10(12)
C6 C5 H5 106.4(9)
C10 C5 H5 106.6(9)
C4 C5 H5 102.8(10)
C7 C6 C5 112.44(12)
C7 C6 H6A 106.1(13)
C5 C6 H6A 108.6(12)
C7 C6 H6B 106.7(12)
C5 C6 H6B 111.4(12)
H6A C6 H6B 111.5(18)
O21 C7 C6 122.22(15)
O21 C7 C8 123.80(15)
C6 C7 C8 113.96(12)
C7 C8 C14 112.39(12)
C7 C8 C9 108.60(12)
C14 C8 C9 114.62(12)
C7 C8 H8 105.0(9)
C14 C8 H8 109.2(9)
C9 C8 H8 106.4(9)
C1 C10 C22 109.60(13)
C1 C10 C5 109.29(13)
C22 C10 C5 112.06(13)
C1 C10 C9 107.62(13)
C22 C10 C9 110.65(14)
C5 C10 C9 107.50(11)
C12 C11 C9 110.25(15)
C12 C11 H11A 110.4(13)
C9 C11 H11A 111.9(13)
C12 C11 H11B 110.2(13)
C9 C11 H11B 112.3(13)
H11A C11 H11B 101.5(19)
C13 C12 C11 112.30(14)
C13 C12 H12A 112.4(15)
C11 C12 H12A 110.5(16)
C13 C12 H12B 112.8(16)
C11 C12 H12B 107.4(16)
H12A C12 H12B 101(2)
C23 C13 C12 121.07(16)
C23 C13 C14 122.26(14)
C12 C13 C14 116.65(15)
C13 C14 C32 114.51(15)
C13 C14 C8 111.23(12)
C32 C14 C8 109.65(13)
C13 C14 H14 106.1(12)
C32 C14 H14 112.6(12)
C8 C14 H14 102.0(13)
C16 O15 C3 114.03(14)
O17 C16 O15 112.79(15)
O17 C16 H16A 109.5(13)
O15 C16 H16A 102.9(14)
O17 C16 H16B 107.5(13)
O15 C16 H16B 107.8(13)
H16A C16 H16B 116.4(18)
C16 O17 C18 113.0(2)
O17 C18 H18A 111.3(17)
O17 C18 H18B 108(2)
H18A C18 H18B 100(3)
O17 C18 H18C 114(2)
H18A C18 H18C 118(3)
H18B C18 H18C 104(3)
C4 C19 H19A 112.6(15)
C4 C19 H19B 109.0(13)
H19A C19 H19B 105.8(19)
C4 C19 H19C 110.5(14)
H19A C19 H19C 108(2)
H19B C19 H19C 111(2)
C4 C20 H20A 108(2)
C4 C20 H20B 114.4(15)
H20A C20 H20B 114(3)
C4 C20 H20C 109.0(13)
H20A C20 H20C 107(2)
H20B C20 H20C 104.4(19)
C10 C22 H22A 111.1(15)
C10 C22 H22B 114.6(14)
H22A C22 H22B 102.0(19)
C10 C22 H22C 111.3(13)
H22A C22 H22C 115.8(18)
H22B C22 H22C 101.6(18)
C13 C23 O24 117.86(14)
C13 C23 H23 128.3(12)
O24 C23 H23 113.7(12)
C23 O24 S25 120.37(10)
O27 S25 O26 122.56(10)
O27 S25 O24 107.15(8)
O26 S25 O24 111.17(7)
O27 S25 C28 106.64(9)
O26 S25 C28 106.29(8)
O24 S25 C28 100.77(7)
F30 C28 F29 109.62(16)
F30 C28 F31 109.30(15)
F29 C28 F31 108.68(14)
F30 C28 S25 110.64(12)
F29 C28 S25 109.94(12)
F31 C28 S25 108.62(13)
C14 C32 H32A 114.0(13)
C14 C32 H32B 114.3(12)
H32A C32 H32B 106.4(18)
C14 C32 H32C 103.8(13)
H32A C32 H32C 112.6(18)
H32B C32 H32C 105.5(18)

loop_
_geom_bond_atom_site_label_1
_geom_bond_atom_site_label_2
_geom_bond_distance
C9 C11 1.530(2)
C9 C10 1.564(2)
C9 C8 1.5651(19)
C9 H9 0.976(18)
C1 C2 1.515(2)
C1 C10 1.538(2)
C1 H1A 0.96(2)
C1 H1B 0.97(2)
C2 C3 1.517(2)
C2 H2A 0.96(2)
C2 H2B 0.93(2)
C3 O15 1.4434(19)
C3 C4 1.540(2)
C3 H3 0.98(2)
C4 C20 1.535(2)
C4 C19 1.537(2)
C4 C5 1.564(2)
C5 C6 1.535(2)
C5 C10 1.558(2)
C5 H5 0.951(17)
C6 C7 1.513(2)
C6 H6A 0.97(2)
C6 H6B 0.97(2)
C7 O21 1.2137(19)
C7 C8 1.516(2)
C8 C14 1.540(2)
C8 H8 0.965(17)
C10 C22 1.543(2)
C11 C12 1.525(3)
C11 H11A 0.92(2)
C11 H11B 0.92(2)
C12 C13 1.503(2)
C12 H12A 0.96(3)
C12 H12B 0.97(3)
C13 C23 1.312(2)
C13 C14 1.509(2)
C14 C32 1.526(2)
C14 H14 0.94(2)
O15 C16 1.410(2)
C16 O17 1.392(3)
C16 H16A 0.95(2)
C16 H16B 0.97(2)
O17 C18 1.415(3)
C18 H18A 0.94(3)
C18 H18B 1.01(4)
C18 H18C 0.94(4)
C19 H19A 0.88(2)
C19 H19B 0.99(3)
C19 H19C 0.90(2)
C20 H20A 0.95(3)
C20 H20B 0.95(3)
C20 H20C 0.95(2)
C22 H22A 0.91(2)
C22 H22B 0.96(2)
C22 H22C 0.97(2)
C23 O24 1.438(2)
C23 H23 0.98(2)
O24 S25 1.5566(12)
S25 O27 1.4066(14)
S25 O26 1.4169(14)
S25 C28 1.8325(18)
C28 F30 1.303(2)
C28 F29 1.316(2)
C28 F31 1.325(2)
C32 H32A 0.99(2)
C32 H32B 1.03(2)
C32 H32C 1.02(2)
